data_1101138
loop_
_publ_author_name
'Francisco Hueso-Ure\~na'
'Sonia B. Jim\'enez-Pulido'
'Miguel N. Moreno-Carretero'
'Miguel Quir\'os'
'Juan M. Salas'

_publ_section_title
;
 A new three-dimensional, hydrogen-bonded metal-pteridine complex:
 synthesis, characterization and crystal structure of diaqua
 bis(1,3-dimethylpteridine-2,4(1H,3H)-dione-O^4^,N^5^) copper(II)
 nitrate dihydrate
;
_journal_name_full Polyhedron
_journal_page_first 607
_journal_page_last 612
_journal_paper_doi 10.1016/0277-5387(96)00318-X
_journal_volume 16
_journal_year 1997
_chemical_formula_sum 'C16 H24 Cu N10 O14'
_chemical_formula_weight 643.97
_space_group_IT_number 14
_symmetry_cell_setting monoclinic
_symmetry_space_group_name_Hall '-P 2yn'
_symmetry_space_group_name_H-M 'P 1 21/n 1'
_cell_angle_alpha 90.00000
_cell_angle_beta 92.64(1)
_cell_angle_gamma 90.00000
_cell_formula_units_Z 2
_cell_length_a 8.7460(8)
_cell_length_b 13.874(1)
_cell_length_c 10.678(1)
_cell_measurement_temperature 293
_cell_volume 1294.4(7)
_diffrn_ambient_temperature 293
_exptl_crystal_density_diffrn 1.65
_refine_ls_R_factor_obs 0.047
_refine_ls_wR_factor_obs 0.088
_cod_depositor_comments
;
The following automatic conversions were performed:
'_symmetry_cell_setting' value 'Monoclinic' changed to 'monoclinic'
according to '/home/saulius/struct/CIF-dictionaries/cif_core.dic'
dictionary named 'cif_core.dic' version 2.4.1 from 2010-06-29.

Automatic conversion script
Id: cif_fix_enum 1527 2010-12-29 10:47:43Z saulius 
;
_cod_original_sg_symbol_H-M 'P 21/n'
_cod_original_formula_sum 'C16 H24 Cu N10 O14 '
_cod_database_code 1101138

loop_
_symmetry_equiv_pos_as_xyz
x,y,z
-x,-y,-z
0.5-x,0.5+y,0.5-z
-0.5+x,-0.5-y,-0.5+z

loop_
_atom_site_aniso_label
_atom_site_aniso_U_11
_atom_site_aniso_U_22
_atom_site_aniso_U_33
_atom_site_aniso_U_12
_atom_site_aniso_U_13
_atom_site_aniso_U_23
Cu 0.0414(4) 0.0362(4) 0.0469(4) 0.0063(2) 0.0031(2) -0.0023(2)
N1 0.066(2) 0.045(2) 0.060(2) 0.018(2) 0.007(2) -0.007(1)
C1 0.106(4) 0.055(3) 0.113(4) 0.041(3) 0.013(3) -0.009(3)
C1A 0.054(2) 0.038(2) 0.044(2) 0.009(1) -0.003(1) -0.002(1)
C2 0.042(2) 0.074(3) 0.058(2) 0.009(2) -0.000(2) -0.018(2)
O2 0.063(2) 0.106(3) 0.109(3) 0.030(2) 0.023(2) -0.020(2)
N3 0.036(1) 0.063(2) 0.054(2) -0.002(1) 0.004(1) -0.012(1)
C3 0.051(2) 0.095(4) 0.080(3) -0.024(2) 0.021(2) -0.025(3)
C4 0.034(2) 0.048(2) 0.048(2) -0.000(1) 0.002(1) -0.006(1)
O4 0.048(1) 0.044(1) 0.067(2) -0.006(1) 0.007(1) -0.005(1)
C4A 0.040(2) 0.039(2) 0.038(1) 0.004(1) 0.000(1) -0.001(1)
N5 0.037(1) 0.043(2) 0.041(1) 0.002(1) 0.002(1) -0.001(1)
C6 0.048(2) 0.049(2) 0.056(2) -0.002(2) 0.013(1) 0.003(2)
C7 0.064(2) 0.056(2) 0.061(2) -0.014(2) 0.008(2) 0.008(2)
N8 0.069(2) 0.043(2) 0.068(2) -0.005(2) 0.003(2) 0.001(1)
N1N 0.057(2) 0.069(2) 0.042(2) 0.001(2) 0.002(1) -0.010(1)
O1N 0.065(2) 0.064(2) 0.090(2) 0.002(2) 0.014(2) -0.020(2)
O2N 0.089(2) 0.065(2) 0.101(3) 0.015(2) 0.025(2) -0.022(2)
O3N 0.080(2) 0.103(3) 0.095(3) -0.026(2) 0.023(2) -0.018(2)
O1W 0.075(2) 0.048(2) 0.053(1) 0.018(1) -0.008(1) -0.005(1)
O2W 0.050(2) 0.069(2) 0.116(3) -0.001(1) -0.004(2) 0.035(2)

loop_
_atom_site_label
_atom_site_fract_x
_atom_site_fract_y
_atom_site_fract_z
_atom_site_U_iso_or_equiv
_atom_site_thermal_displace_type
Cu 0.50000 0.50000 0.50000 0.0415(2) Uani
N1 0.8176(4) 0.1896(2) 0.4135(3) 0.057(1) Uani
C1 0.8466(9) 0.0850(4) 0.4026(7) 0.091(2) Uani
H11 0.7935(9) 0.0542(4) 0.4684(7) 0.100(6) Uiso
H12 0.9543(9) 0.0724(4) 0.4138(7) 0.100(6) Uiso
H13 0.8095(9) 0.0601(4) 0.3230(7) 0.100(6) Uiso
C1A 0.6813(5) 0.2221(2) 0.4587(3) 0.046(1) Uani
C2 0.9294(5) 0.2512(3) 0.3749(4) 0.058(1) Uani
O2 1.0473(4) 0.2225(3) 0.3365(4) 0.092(2) Uani
N3 0.9003(3) 0.3493(2) 0.3828(3) 0.051(1) Uani
C3 1.0214(6) 0.4154(4) 0.3411(5) 0.075(2) Uani
H31 1.0946(6) 0.3866(4) 0.2882(5) 0.100(6) Uiso
H32 1.0742(6) 0.4523(4) 0.4057(5) 0.100(6) Uiso
H33 0.9546(6) 0.4570(4) 0.2918(5) 0.100(6) Uiso
C4 0.7699(4) 0.3894(2) 0.4249(3) 0.043(1) Uani
O4 0.7479(3) 0.4763(2) 0.4288(3) 0.0526(9) Uani
C4A 0.6550(4) 0.3206(2) 0.4659(3) 0.0390(9) Uani
N5 0.5244(3) 0.3549(2) 0.5075(2) 0.0404(8) Uani
C6 0.4179(5) 0.2918(3) 0.5409(3) 0.051(1) Uani
H6 0.3217(5) 0.3140(3) 0.5699(3) 0.100(6) Uiso
C7 0.4484(6) 0.1939(3) 0.5326(4) 0.060(1) Uani
H7 0.3715(6) 0.1498(3) 0.5588(4) 0.100(6) Uiso
N8 0.5756(5) 0.1574(2) 0.4915(4) 0.060(1) Uani
N1N 0.5288(4) 0.2822(3) 0.1788(3) 0.056(1) Uani
O1N 0.4044(4) 0.3095(2) 0.2179(3) 0.073(1) Uani
O2N 0.5476(5) 0.1968(3) 0.1525(4) 0.084(1) Uani
O3N 0.6330(5) 0.3410(3) 0.1698(4) 0.092(2) Uani
O1W 0.4161(4) 0.4870(2) 0.3277(3) 0.059(1) Uani
H11W 0.417(7) 0.433(2) 0.289(4) 0.100(6) Uiso
H12W 0.353(6) 0.526(3) 0.291(5) 0.100(6) Uiso
O2W 0.2123(4) 0.6052(2) 0.2354(4) 0.079(1) Uani
H21W 0.268(5) 0.652(3) 0.209(6) 0.100(6) Uiso
H22W 0.128(4) 0.632(4) 0.260(5) 0.100(6) Uiso

loop_
_geom_bond_atom_site_label_1
_geom_bond_atom_site_label_2
_geom_bond_distance
_geom_bond_site_symmetry_2
_geom_bond_publ_flag
Cu O4 2.353(3) . yes
Cu N5 2.026(3) . yes
Cu O1W 1.957(3) . yes
N1 C1 1.479(6) . yes
C1 H11 0.96000 . no
C1 H12 0.96000 . no
C1 H13 0.96000 . no
N1 C1A 1.382(5) . yes
N1 C2 1.376(6) . yes
C2 O2 1.195(6) . yes
C2 N3 1.389(6) . yes
N3 C3 1.485(6) . yes
C3 H31 0.96000 . no
C3 H32 0.96000 . no
C3 H33 0.96000 . no
N3 C4 1.363(5) . yes
C4 O4 1.223(5) . yes
C1A C4A 1.389(5) . yes
C4 C4A 1.467(5) . yes
C4A N5 1.332(4) . yes
N5 C6 1.338(5) . yes
C6 H6 0.96000 . no
C6 C7 1.388(6) . yes
C7 H7 0.96000 . no
C1A N8 1.346(5) . yes
C7 N8 1.316(6) . yes
N1N O1N 1.242(5) . yes
N1N O2N 1.230(5) . yes
N1N O3N 1.231(6) . yes
O1W H11W 0.85(4) . no
O1W H12W 0.86(5) . no
O2W H21W 0.86(5) . no
O2W H22W 0.87(4) . no
